data_2015882
loop_
_publ_author_name
'Redhammer, G\"unther J.'
'Roth, Georg'
'Amthauer, Georg'

_publ_section_title
;
 Cu(Cu~0.44~Cr~4.56~)Ge~2~O~12~: a close-packed oxide with CuO~4~
 tetrahedra
;
_journal_coeditor_code BC3029
_journal_issue 4
_journal_name_full 'Acta Crystallographica Section C'
_journal_page_first i21
_journal_page_last i24
_journal_paper_doi 10.1107/S0108270107005355
_journal_volume 63
_journal_year 2007
_chemical_formula_iupac 'Cu (Cu0.44 Cr4.56) Ge2 O12'
_chemical_formula_moiety 'Cr4.56 Cu1.44 Ge2 O12'
_chemical_formula_sum 'Cr4.56 Cu1.44 Ge2 O12'
_chemical_formula_weight 665.78
_chemical_name_systematic
;
Copper(I,II) pentachromium(III) germanate
;
_space_group_crystal_system orthorhombic
_space_group_IT_number 63
_space_group_name_Hall '-C 2c 2'
_space_group_name_H-M_alt 'C m c m'
_symmetry_space_group_name_Hall '-C 2c 2'
_symmetry_space_group_name_H-M 'C m c m'
_audit_creation_method 'WinGX routine CIF_UPDATE'
_cell_angle_alpha 90
_cell_angle_beta 90
_cell_angle_gamma 90
_cell_formula_units_Z 4
_cell_length_a 17.176(2)
_cell_length_b 8.2272(10)
_cell_length_c 5.8996(7)
_cell_measurement_reflns_used 4794
_cell_measurement_temperature 295(2)
_cell_measurement_theta_max 28.8
_cell_measurement_theta_min 2.8
_cell_volume 833.67(17)
_computing_cell_refinement 'SAINT-Plus (Bruker, 2001)'
_computing_data_collection 'SMART-Plus (Bruker, 2001)'
_computing_data_reduction SAINT-Plus
_computing_molecular_graphics 'DIAMOND (Brandenburg, 1999)'
_computing_publication_material 'WinGX (Version 1.70.01; Farrugia, 1999)'
_computing_structure_refinement 'SHELXL97 (Sheldrick, 1997)'
_computing_structure_solution 'SHELXS97 (Sheldrick, 1997)'
_diffrn_measured_fraction_theta_full 0.972
_diffrn_measured_fraction_theta_max 0.972
_diffrn_measurement_device '2-circle diffractometer'
_diffrn_measurement_device_type 'Bruker SMART APEX'
_diffrn_measurement_method 'rotation, \w scans at four different \f positions'
_diffrn_radiation_type MoK\a
_diffrn_radiation_wavelength 0.71073
_diffrn_reflns_av_R_equivalents 0.0422
_diffrn_reflns_limit_h_max 23
_diffrn_reflns_limit_h_min -23
_diffrn_reflns_limit_k_max 11
_diffrn_reflns_limit_k_min -11
_diffrn_reflns_limit_l_max 7
_diffrn_reflns_limit_l_min -7
_diffrn_reflns_number 4822
_diffrn_reflns_theta_full 28.79
_diffrn_reflns_theta_max 28.79
_diffrn_reflns_theta_min 2.37
_diffrn_standards_decay_% 0
_diffrn_standards_interval_count 0
_diffrn_standards_interval_time 0
_diffrn_standards_number 0
_exptl_absorpt_coefficient_mu 16.493
_exptl_absorpt_correction_T_max 0.61
_exptl_absorpt_correction_T_min 0.55
_exptl_absorpt_correction_type numerical
_exptl_absorpt_process_details 'via equivalents using X-SHAPE (Stoe & Cie 1996)'
_exptl_crystal_colour black
_exptl_crystal_density_diffrn 5.305
_exptl_crystal_density_method 'not measured'
_exptl_crystal_description needle
_exptl_crystal_F_000 1245
_exptl_crystal_size_max 0.09
_exptl_crystal_size_mid 0.03
_exptl_crystal_size_min 0.03
_refine_diff_density_max 0.895
_refine_diff_density_min -0.708
_refine_ls_extinction_method none
_refine_ls_goodness_of_fit_ref 1.041
_refine_ls_matrix_type full
_refine_ls_number_parameters 62
_refine_ls_number_reflns 595
_refine_ls_number_restraints 1
_refine_ls_restrained_S_all 1.04
_refine_ls_R_factor_gt 0.0238
_refine_ls_shift/su_max 0
_refine_ls_structure_factor_coef Fsqd
_refine_ls_weighting_details 'calc w = 1/[\s^2^(Fo^2^)+(0.0261P)^2^] where P=(Fo^2^+2Fc^2^)/3'
_refine_ls_weighting_scheme calc
_refine_ls_wR_factor_ref 0.0526
_reflns_number_gt 481
_reflns_number_total 595
_reflns_threshold_expression I>2\s(I)
_cod_data_source_file bc3029.cif
_cod_data_source_block I
_cod_original_cell_volume 833.68(17)
_cod_database_code 2015882
_cod_database_fobs_code 2015882

loop_
_symmetry_equiv_pos_as_xyz
'x, y, z'
'-x, -y, z+1/2'
'x, -y, -z'
'-x, y, -z+1/2'
'x+1/2, y+1/2, z'
'-x+1/2, -y+1/2, z+1/2'
'x+1/2, -y+1/2, -z'
'-x+1/2, y+1/2, -z+1/2'
'-x, -y, -z'
'x, y, -z-1/2'
'-x, y, z'
'x, -y, z-1/2'
'-x+1/2, -y+1/2, -z'
'x+1/2, y+1/2, -z-1/2'
'-x+1/2, y+1/2, z'
'x+1/2, -y+1/2, z-1/2'

loop_
_atom_site_type_symbol
_atom_site_label
_atom_site_fract_x
_atom_site_fract_y
_atom_site_fract_z
_atom_site_U_iso_or_equiv
_atom_site_adp_type
_atom_site_calc_flag
_atom_site_refinement_flags
_atom_site_occupancy
Ge Ge 0.33241(3) 0.36288(6) 0.75 0.00792(16) Uani d S 1
Cu Cu1 0.5 0.12451(12) 0.75 0.0155(2) Uani d S 1
Cr Cr1 0.5 0.5 0.5 0.0084(3) Uani d SP 0.559(13)
Cu Cu2 0.5 0.5 0.5 0.0084(3) Uani d SP 0.441(13)
Cr Cr2 0.41363(4) 0.25580(9) 0.25 0.0053(2) Uani d S 1
Cr Cr3 0.32827(4) 0 0 0.00671(19) Uani d S 1
O O1 0.41206(19) 0.5009(5) 0.75 0.0122(8) Uani d S 1
O O2 0.33764(12) 0.2404(3) 0.5068(4) 0.0100(5) Uani d . 1
O O3 0.2484(2) 0.4850(4) 0.75 0.0097(7) Uani d S 1
O O4 0.5 0.2651(4) 0.4681(5) 0.0109(7) Uani d S 1
O O5 0.40397(18) 0.0209(4) 0.25 0.0092(7) Uani d S 1

loop_
_atom_site_aniso_label
_atom_site_aniso_U_11
_atom_site_aniso_U_22
_atom_site_aniso_U_33
_atom_site_aniso_U_12
_atom_site_aniso_U_13
_atom_site_aniso_U_23
Cu1 0.0141(5) 0.0158(5) 0.0166(5) 0 0 0
Ge 0.0083(3) 0.0071(3) 0.0084(3) 0.0001(2) 0 0
Cr1 0.0088(5) 0.0072(5) 0.0091(5) 0 0 -0.0022(4)
Cu2 0.0088(5) 0.0072(5) 0.0091(5) 0 0 -0.0022(4)
Cr2 0.0064(4) 0.0042(4) 0.0054(4) -0.0001(3) 0 0
Cr3 0.0076(4) 0.0062(4) 0.0063(4) 0 0 -0.0004(3)
O1 0.0098(18) 0.0087(16) 0.018(2) -0.0006(14) 0 0
O2 0.0118(12) 0.0094(11) 0.0088(11) -0.0006(10) 0.0020(11) -0.0006(8)
O3 0.0107(16) 0.0107(16) 0.0077(14) 0.0006(15) 0 0
O4 0.0124(17) 0.0122(16) 0.0083(16) 0 0 -0.0010(14)
O5 0.0100(18) 0.0090(17) 0.0086(18) 0.0013(14) 0 0

loop_
_atom_type_symbol
_atom_type_description
_atom_type_scat_dispersion_real
_atom_type_scat_dispersion_imag
_atom_type_scat_source
O O 0.0106 0.006 'International Tables Vol C Tables 4.2.6.8 and 6.1.1.4'
Cr Cr 0.3209 0.6236 'International Tables Vol C Tables 4.2.6.8 and 6.1.1.4'
Cu Cu 0.3201 1.2651 'International Tables Vol C Tables 4.2.6.8 and 6.1.1.4'
Ge Ge 0.1547 1.8001 'International Tables Vol C Tables 4.2.6.8 and 6.1.1.4'

loop_
_geom_angle_atom_site_label_1
_geom_angle_atom_site_label_2
_geom_angle_atom_site_label_3
_geom_angle_site_symmetry_1
_geom_angle_site_symmetry_3
_geom_angle
_geom_angle_publ_flag
O4 Cu1 O4 10_557 . 110.36(19) yes
O4 Cu1 O5 10_557 3_556 109.59(7) yes
O4 Cu1 O5 . 3_556 109.59(7) ?
O4 Cu1 O5 10_557 9_656 109.59(7) ?
O4 Cu1 O5 . 9_656 109.59(7) ?
O5 Cu1 O5 3_556 9_656 108.1(2) yes
O2 Ge O2 . 10_557 109.64(15) yes
O2 Ge O3 . . 111.72(9) yes
O2 Ge O3 10_557 . 111.72(9) ?
O2 Ge O1 . . 109.10(10) yes
O2 Ge O1 10_557 . 109.10(10) ?
O3 Ge O1 . . 105.44(17) yes
O4 Cr1 O1 . 3_566 85.91(12) no
O4 Cr1 O1 9_666 3_566 94.09(12) no
O1 Cr1 O1 3_566 . 88.64(13) no
O1 Cr1 O1 11_655 . 91.36(13) no
O4 Cr1 O1 . 9_666 85.91(12) ?
O4 Cr1 O1 9_666 9_666 94.09(12) ?
Cr2 Cr1 Cr2 . 3_566 118.48(3) ?
Cr2 Cr1 Cr2 9_666 3_566 61.53(3) ?
Cr2 Cr1 Cr1 . 2_665 120.565(8) ?
Cr2 Cr1 Cr1 9_666 2_665 59.435(8) ?
O5 Cr2 O4 . . 95.94(12) ?
O4 Cr2 O4 . 10_556 81.79(15) ?
O5 Cr2 O1 . 3_566 174.32(13) ?
O4 Cr2 O1 . 3_566 88.34(11) ?
O5 Cr2 O2 . 10_556 83.19(9) ?
O4 Cr2 O2 . 10_556 171.58(9) ?
O4 Cr2 O2 10_556 10_556 89.96(10) ?
O1 Cr2 O2 3_566 10_556 93.11(9) ?
O2 Cr2 O2 10_556 . 98.24(13) ?
Cr1 Cr2 Cr1 . 2_664 61.129(16) ?
Cr1 Cr2 Cr3 . . 178.48(3) ?
Cr1 Cr2 Cr3 2_664 . 119.516(9) ?
Cr3 Cr2 Cr3 . 10_556 59.802(17) ?
O5 Cr3 O5 . 3 97.59(15) ?
O5 Cr3 O3 . 15_544 178.52(14) ?
O5 Cr3 O3 3 15_544 82.90(11) ?
O3 Cr3 O3 15_544 13_556 96.64(16) ?
O5 Cr3 O2 . 10_556 82.81(12) ?
O5 Cr3 O2 3 10_556 91.06(12) ?
O3 Cr3 O2 15_544 10_556 95.79(11) ?
O3 Cr3 O2 13_556 10_556 90.39(11) ?
O2 Cr3 O2 10_556 12 170.71(13) ?
Cr3 Cr3 Cr3 10 10_556 180.00(3) ?
Cr3 Cr3 Cr2 10 . 119.901(9) ?
Cr3 Cr3 Cr2 10_556 . 60.099(9) ?
Cr2 Cr3 Cr2 . 3 120.59(4) ?

loop_
_geom_bond_atom_site_label_1
_geom_bond_atom_site_label_2
_geom_bond_site_symmetry_2
_geom_bond_distance
_geom_bond_publ_flag
Cu1 O4 10_557 2.026(3) no
Cu1 O4 . 2.026(3) yes
Cu1 O5 3_556 2.038(3) yes
Cu1 O5 9_656 2.038(3) ?
Ge O2 . 1.755(2) yes
Ge O2 10_557 1.755(2) ?
Ge O3 . 1.757(3) yes
Ge O1 . 1.778(4) yes
Cr1 O4 . 1.941(3) yes
Cr1 O4 9_666 1.941(3) ?
Cr1 O1 3_566 2.111(2) ?
Cr1 O1 11_655 2.111(2) ?
Cr1 O1 . 2.111(2) yes
Cr1 O1 9_666 2.111(2) ?
Cr1 Cr1 2_665 2.9498(4) yes
Cr3 Cr3 10 2.9498(4) yes
Cr1 Cr2 . 2.9004(7) yes
Cr2 Cr3 . 2.9587(7) yes
Cr2 O5 . 1.939(4) yes
Cr2 O4 . 1.965(2) yes
Cr2 O4 10_556 1.965(2) ?
Cr2 O1 3_566 2.002(4) yes
Cr2 O2 10_556 2.004(2) ?
Cr2 O2 . 2.004(2) yes
Cr3 O5 . 1.974(2) yes
Cr3 O5 3 1.974(2) ?
Cr3 O3 15_544 1.982(2) ?
Cr3 O3 13_556 1.982(2) ?
Cr3 O2 10_556 1.985(2) ?
Cr3 O2 12 1.985(2) yes
